data_1520506
loop_
_publ_author_name
'Men, Guangwen'
'Chen, Chunrong'
'Liang, Chunshuang'
'Han, Wenkun'
'Jiang, Shimei'

_publ_section_title
;
 A novel cascade strategy with supramolecular and chemodosimetric methods
 for designing a fluorescent ratiometric detector hypersensitive to trace
 water.
;
_journal_issue 16
_journal_name_full 'The Analyst'
_journal_page_first 5454
_journal_page_last 5458
_journal_paper_doi 10.1039/c5an00917k
_journal_volume 140
_journal_year 2015
_chemical_formula_moiety 'C30 H24 Cl4 N2 O2 Zn'
_chemical_formula_sum 'C30 H24 Cl4 N2 O2 Zn'
_chemical_formula_weight 651.68
_chemical_name_systematic
; 
 ? 
;
_space_group_IT_number 15
_symmetry_cell_setting monoclinic
_symmetry_space_group_name_Hall '-C 2yc'
_symmetry_space_group_name_H-M 'C 1 2/c 1'
_atom_sites_solution_hydrogens geom
_atom_sites_solution_primary direct
_atom_sites_solution_secondary difmap
_audit_creation_method SHELXL-97
_audit_update_record
;
2014-04-16 deposited with the CCDC.
2015-06-10 downloaded from the CCDC.
;
_cell_angle_alpha 90.00
_cell_angle_beta 111.442(16)
_cell_angle_gamma 90.00
_cell_formula_units_Z 4
_cell_length_a 21.692(8)
_cell_length_b 4.8468(16)
_cell_length_c 28.611(10)
_cell_measurement_temperature 296(2)
_cell_volume 2799.9(17)
_computing_structure_refinement 'SHELXL-97 (Sheldrick, 1997)'
_computing_structure_solution 'SHELXS-97 (Sheldrick, 1990)'
_diffrn_ambient_temperature 296(2)
_diffrn_measured_fraction_theta_full 0.976
_diffrn_measured_fraction_theta_max 0.976
_diffrn_radiation_monochromator graphite
_diffrn_radiation_source 'fine-focus sealed tube'
_diffrn_radiation_type MoK\a
_diffrn_radiation_wavelength 0.71073
_diffrn_reflns_av_R_equivalents 0.0266
_diffrn_reflns_av_sigmaI/netI 0.0276
_diffrn_reflns_limit_h_max 23
_diffrn_reflns_limit_h_min -28
_diffrn_reflns_limit_k_max 6
_diffrn_reflns_limit_k_min -6
_diffrn_reflns_limit_l_max 37
_diffrn_reflns_limit_l_min -35
_diffrn_reflns_number 10474
_diffrn_reflns_theta_full 27.96
_diffrn_reflns_theta_max 27.96
_diffrn_reflns_theta_min 1.53
_exptl_absorpt_coefficient_mu 1.291
_exptl_crystal_density_diffrn 1.546
_exptl_crystal_density_method 'not measured'
_exptl_crystal_F_000 1328
_refine_diff_density_max 0.288
_refine_diff_density_min -0.292
_refine_diff_density_rms 0.054
_refine_ls_extinction_method none
_refine_ls_goodness_of_fit_ref 1.043
_refine_ls_hydrogen_treatment mixed
_refine_ls_matrix_type full
_refine_ls_number_parameters 177
_refine_ls_number_reflns 3305
_refine_ls_number_restraints 0
_refine_ls_restrained_S_all 1.043
_refine_ls_R_factor_all 0.0374
_refine_ls_R_factor_gt 0.0297
_refine_ls_shift/su_max 0.001
_refine_ls_shift/su_mean 0.000
_refine_ls_structure_factor_coef Fsqd
_refine_ls_weighting_details 'calc w=1/[\s^2^(Fo^2^)+(0.0406P)^2^+1.8282P] where P=(Fo^2^+2Fc^2^)/3'
_refine_ls_weighting_scheme calc
_refine_ls_wR_factor_gt 0.0781
_refine_ls_wR_factor_ref 0.0825
_reflns_number_gt 2806
_reflns_number_total 3305
_reflns_threshold_expression >2sigma(I)
_cod_data_source_file c5an00917k2.cif
_cod_data_source_block a
_cod_depositor_comments
;
The following automatic conversions were performed:

'_symmetry_cell_setting' value 'Monoclinic' changed to 'monoclinic'
according to
/usr/data/users/saulius/crontab/automatic-downloads/rss-feeds/RSC/lib/dictionaries/cif_core.dic
dictionary named 'cif_core.dic' version 2.4.2 from 2011-04-26.

Automatic conversion script
Id: cif_fix_values 3271 2015-04-21 07:52:19Z andrius 

 Adding full bibliography for 1520506.cif.
;
_cod_original_sg_symbol_H-M C2/c
_cod_database_code 1520506

loop_
_symmetry_equiv_pos_as_xyz
'x, y, z'
'-x, y, -z+1/2'
'x+1/2, y+1/2, z'
'-x+1/2, y+1/2, -z+1/2'
'-x, -y, -z'
'x, -y, z-1/2'
'-x+1/2, -y+1/2, -z'
'x+1/2, -y+1/2, z-1/2'

loop_
_atom_site_label
_atom_site_type_symbol
_atom_site_fract_x
_atom_site_fract_y
_atom_site_fract_z
_atom_site_U_iso_or_equiv
_atom_site_adp_type
_atom_site_occupancy
_atom_site_symmetry_multiplicity
_atom_site_calc_flag
_atom_site_refinement_flags
C1 C 1.08709(8) -0.0833(4) 0.19772(6) 0.0303(4) Uani 1 1 d .
C2 C 1.09882(9) -0.1699(4) 0.15437(6) 0.0319(4) Uani 1 1 d .
C3 C 1.14773(9) -0.0605(4) 0.14045(7) 0.0354(4) Uani 1 1 d .
H3 H 1.1537 -0.1223 0.1116 0.042 Uiso 1 1 calc R
C4 C 1.18816(9) 0.1428(4) 0.16985(7) 0.0364(4) Uani 1 1 d .
C5 C 1.13013(8) 0.1259(4) 0.22677(6) 0.0322(4) Uani 1 1 d .
C6 C 1.18048(9) 0.2341(4) 0.21228(7) 0.0373(4) Uani 1 1 d .
H6 H 1.2087 0.3690 0.2318 0.045 Uiso 1 1 calc R
C7 C 0.87397(9) 0.2416(4) 0.22784(6) 0.0359(4) Uani 1 1 d .
H7 H 0.8400 0.3599 0.2096 0.043 Uiso 1 1 calc R
C8 C 0.88199(11) 0.2444(4) 0.07013(7) 0.0434(5) Uani 1 1 d .
C9 C 0.91238(10) 0.3288(4) 0.16228(7) 0.0395(4) Uani 1 1 d .
H9A H 0.9548 0.4020 0.1641 0.047 Uiso 1 1 calc R
H9B H 0.8813 0.4811 0.1558 0.047 Uiso 1 1 calc R
C10 C 0.88766(13) 0.1204(5) 0.11969(7) 0.0538(6) Uani 1 1 d .
H10A H 0.9179 -0.0348 0.1270 0.065 Uiso 1 1 calc R
H10B H 0.8447 0.0519 0.1174 0.065 Uiso 1 1 calc R
C11 C 0.92689(12) 0.1794(5) 0.04820(8) 0.0537(6) Uani 1 1 d .
H11 H 0.9603 0.0528 0.0638 0.064 Uiso 1 1 calc R
C12 C 0.87530(15) 0.4816(5) -0.01979(9) 0.0649(7) Uani 1 1 d .
H12 H 0.8731 0.5609 -0.0500 0.078 Uiso 1 1 calc R
C13 C 0.83351(15) 0.4313(7) 0.04565(9) 0.0733(8) Uani 1 1 d .
H13 H 0.8022 0.4791 0.0594 0.088 Uiso 1 1 calc R
C14 C 0.92324(13) 0.2979(6) 0.00373(8) 0.0603(6) Uani 1 1 d .
H14 H 0.9542 0.2508 -0.0104 0.072 Uiso 1 1 calc R
C15 C 0.83024(17) 0.5499(7) 0.00092(10) 0.0891(11) Uani 1 1 d .
H15 H 0.7971 0.6769 -0.0150 0.107 Uiso 1 1 calc R
Cl2 Cl 1.04665(3) -0.41875(11) 0.117112(17) 0.04284(13) Uani 1 1 d .
Cl3 Cl 1.24906(3) 0.28862(13) 0.15108(2) 0.05390(16) Uani 1 1 d .
N1 N 0.91945(7) 0.1981(3) 0.21023(5) 0.0344(3) Uani 1 1 d .
O1 O 1.03902(6) -0.1962(3) 0.20785(5) 0.0390(3) Uani 1 1 d .
Zn1 Zn 1.0000 -0.02005(7) 0.2500 0.03479(10) Uani 1 2 d S

loop_
_atom_site_aniso_label
_atom_site_aniso_U_11
_atom_site_aniso_U_22
_atom_site_aniso_U_33
_atom_site_aniso_U_23
_atom_site_aniso_U_13
_atom_site_aniso_U_12
C1 0.0326(8) 0.0354(9) 0.0278(8) 0.0018(7) 0.0168(7) 0.0033(7)
C2 0.0361(9) 0.0348(9) 0.0284(8) -0.0005(7) 0.0160(7) 0.0035(7)
C3 0.0400(9) 0.0436(10) 0.0303(9) 0.0032(8) 0.0219(7) 0.0075(8)
C4 0.0324(9) 0.0481(11) 0.0354(9) 0.0094(8) 0.0202(7) 0.0032(8)
C5 0.0330(8) 0.0401(10) 0.0265(8) -0.0008(7) 0.0147(7) 0.0007(8)
C6 0.0338(9) 0.0450(11) 0.0345(9) -0.0008(8) 0.0142(7) -0.0022(8)
C7 0.0368(9) 0.0422(10) 0.0291(9) 0.0054(8) 0.0128(7) 0.0026(8)
C8 0.0557(12) 0.0477(11) 0.0256(9) -0.0009(8) 0.0134(8) -0.0114(9)
C9 0.0486(11) 0.0442(11) 0.0291(9) 0.0071(8) 0.0184(8) -0.0040(9)
C10 0.0767(15) 0.0522(13) 0.0346(10) 0.0042(9) 0.0228(10) -0.0195(12)
C11 0.0629(14) 0.0594(14) 0.0376(11) 0.0064(10) 0.0170(10) 0.0075(11)
C12 0.099(2) 0.0689(16) 0.0321(11) 0.0091(11) 0.0306(12) 0.0069(14)
C13 0.0737(17) 0.109(2) 0.0465(13) 0.0168(14) 0.0324(12) 0.0296(16)
C14 0.0713(16) 0.0773(17) 0.0413(12) 0.0004(12) 0.0310(11) 0.0015(14)
C15 0.111(3) 0.113(3) 0.0470(15) 0.0308(16) 0.0333(16) 0.058(2)
Cl2 0.0540(3) 0.0452(3) 0.0360(2) -0.01072(19) 0.0243(2) -0.0071(2)
Cl3 0.0436(3) 0.0739(4) 0.0558(3) 0.0088(3) 0.0318(2) -0.0061(3)
N1 0.0384(8) 0.0422(8) 0.0260(7) 0.0034(6) 0.0158(6) -0.0027(7)
O1 0.0450(7) 0.0445(8) 0.0386(7) -0.0095(6) 0.0284(6) -0.0094(6)
Zn1 0.03468(16) 0.0475(2) 0.02869(16) 0.000 0.01930(12) 0.000

loop_
_atom_type_symbol
_atom_type_description
_atom_type_scat_dispersion_real
_atom_type_scat_dispersion_imag
_atom_type_scat_source
C C 0.0033 0.0016 'International Tables Vol C Tables 4.2.6.8 and 6.1.1.4'
H H 0.0000 0.0000 'International Tables Vol C Tables 4.2.6.8 and 6.1.1.4'
N N 0.0061 0.0033 'International Tables Vol C Tables 4.2.6.8 and 6.1.1.4'
O O 0.0106 0.0060 'International Tables Vol C Tables 4.2.6.8 and 6.1.1.4'
Cl Cl 0.1484 0.1585 'International Tables Vol C Tables 4.2.6.8 and 6.1.1.4'
Zn Zn 0.2839 1.4301 'International Tables Vol C Tables 4.2.6.8 and 6.1.1.4'

loop_
_geom_angle_atom_site_label_1
_geom_angle_atom_site_label_2
_geom_angle_atom_site_label_3
_geom_angle
_geom_angle_site_symmetry_1
_geom_angle_site_symmetry_3
O1 C1 C2 119.03(16) . .
O1 C1 C5 125.32(15) . .
C2 C1 C5 115.65(15) . .
C3 C2 C1 123.10(17) . .
C3 C2 Cl2 119.52(14) . .
C1 C2 Cl2 117.36(14) . .
C2 C3 C4 119.07(16) . .
C6 C4 C3 121.24(17) . .
C6 C4 Cl3 119.78(16) . .
C3 C4 Cl3 118.97(14) . .
C6 C5 C1 120.61(16) . .
C6 C5 C7 115.45(17) . 2_755
C1 C5 C7 123.94(16) . 2_755
C4 C6 C5 120.33(18) . .
N1 C7 C5 126.81(17) . 2_755
C13 C8 C11 117.2(2) . .
C13 C8 C10 121.9(2) . .
C11 C8 C10 120.8(2) . .
N1 C9 C10 110.36(16) . .
C8 C10 C9 111.95(17) . .
C14 C11 C8 121.2(2) . .
C14 C12 C15 119.4(2) . .
C8 C13 C15 121.2(3) . .
C12 C14 C11 120.8(2) . .
C12 C15 C13 120.1(3) . .
C7 N1 C9 117.72(16) . .
C7 N1 Zn1 120.11(12) . .
C9 N1 Zn1 122.03(12) . .
C1 O1 Zn1 121.94(12) . .
O1 Zn1 O1 126.87(8) 2_755 .
O1 Zn1 N1 111.92(6) 2_755 2_755
O1 Zn1 N1 95.67(6) . 2_755
O1 Zn1 N1 95.67(6) 2_755 .
O1 Zn1 N1 111.92(6) . .
N1 Zn1 N1 116.29(9) 2_755 .

loop_
_geom_bond_atom_site_label_1
_geom_bond_atom_site_label_2
_geom_bond_distance
_geom_bond_site_symmetry_2
C1 O1 1.301(2) .
C1 C2 1.418(2) .
C1 C5 1.422(3) .
C2 C3 1.369(2) .
C2 Cl2 1.7292(19) .
C3 C4 1.382(3) .
C4 C6 1.358(3) .
C4 Cl3 1.7470(18) .
C5 C6 1.404(3) .
C5 C7 1.447(2) 2_755
C7 N1 1.279(2) .
C7 C5 1.447(2) 2_755
C8 C13 1.371(3) .
C8 C11 1.374(3) .
C8 C10 1.503(3) .
C9 N1 1.467(2) .
C9 C10 1.522(3) .
C11 C14 1.372(3) .
C12 C14 1.347(4) .
C12 C15 1.356(4) .
C13 C15 1.381(4) .
N1 Zn1 2.0030(16) .
O1 Zn1 1.9095(13) .
Zn1 O1 1.9095(13) 2_755
Zn1 N1 2.0030(16) 2_755
